data_4319906
loop_
_publ_author_name
'Hitoshi Miyasaka'
'Ho-Chol Chang'
'Katsunori Mochizuki'
'Susumu Kitagawa'

_publ_section_title
;
 Syntheses, Structures, and Physicochemical Properties of Diruthenium
 Compounds of Tetrachlorocatecholate with Metal-Metal Bonded
 Ru3+(\m-OR)2Ru3+ and Ru3.5+(\m-OR)2Ru3.5+ Cores (R = CH3 and C2H5)
;
_journal_name_full 'Inorganic Chemistry'
_journal_page_first 3544
_journal_page_last 3554
_journal_paper_doi 10.1021/ic0010252
_journal_volume 40
_journal_year 2001
_chemical_formula_sum 'C61 H74 Cl16 Na3 O27 Ru2'
_chemical_formula_weight 2077.60
_space_group_IT_number 2
_symmetry_cell_setting triclinic
_symmetry_Int_Tables_number 2
_symmetry_space_group_name_Hall '-P 1'
_symmetry_space_group_name_H-M 'P -1'
_cell_angle_alpha 76.303(2)
_cell_angle_beta 87.1994(8)
_cell_angle_gamma 80.4219(7)
_cell_formula_units_Z 2
_cell_length_a 12.657(1)
_cell_length_b 16.5820(5)
_cell_length_c 20.887(2)
_cell_measurement_temperature 173.2
_cell_volume 4199.5(5)
_computing_data_reduction 'teXsan Ver. 1.10'
_computing_publication_material 'teXsan Ver. 1.10'
_computing_structure_refinement 'teXsan Ver. 1.10'
_computing_structure_solution SIR92
_diffrn_measured_fraction_theta_full 0.9250
_diffrn_measured_fraction_theta_max 0.9250
_diffrn_radiation_type 'Mo K\a'
_diffrn_radiation_wavelength 0.7107
_diffrn_reflns_av_R_equivalents 0.019
_diffrn_reflns_limit_h_max 16
_diffrn_reflns_limit_h_min -15
_diffrn_reflns_limit_k_max 20
_diffrn_reflns_limit_k_min -21
_diffrn_reflns_limit_l_max 23
_diffrn_reflns_limit_l_min -27
_diffrn_reflns_number 31109
_diffrn_reflns_theta_full 27.52
_diffrn_reflns_theta_max 27.52
_exptl_absorpt_coefficient_mu 0.956
_exptl_absorpt_correction_T_max 0.842
_exptl_absorpt_correction_T_min 0.842
_exptl_absorpt_correction_type none
_exptl_crystal_colour dark
_exptl_crystal_density_diffrn 1.643
_exptl_crystal_density_method 'not measured'
_exptl_crystal_description prismatic
_exptl_crystal_size_max 0.250
_exptl_crystal_size_mid 0.220
_exptl_crystal_size_min 0.180
_refine_diff_density_max 1.66
_refine_diff_density_min -1.50
_refine_ls_extinction_method none
_refine_ls_goodness_of_fit_ref 1.644
_refine_ls_number_parameters 982
_refine_ls_number_reflns 14345
_refine_ls_R_factor_gt 0.0598
_refine_ls_shift/su_max 0.0054
_refine_ls_structure_factor_coef F
_refine_ls_weighting_scheme unit
_refine_ls_wR_factor_ref 0.0705
_reflns_number_gt 14345
_reflns_number_total 17889
_reflns_threshold_expression F^2^>3.0\s(F^2^)
_cod_data_source_file ic0010252_2.cif
_cod_data_source_block Comp4
_cod_original_cell_volume 4199.3(5)
_cod_original_formula_sum 'C61 H74 Cl16 Na3 O27 Ru2 '
_cod_database_code 4319906

loop_
_symmetry_equiv_pos_as_xyz
x,y,z
-x,-y,-z

loop_
_atom_site_label
_atom_site_type_symbol
_atom_site_fract_x
_atom_site_fract_y
_atom_site_fract_z
_atom_site_U_iso_or_equiv
_atom_site_adp_type
_atom_site_occupancy
_atom_site_calc_flag
_atom_site_refinement_flags
_atom_site_disorder_assembly
_atom_site_disorder_group
Ru(1) Ru 0.10772(3) 0.15938(3) 0.26029(2) 0.0222(1) Uani 1.00 d . . .
Ru(2) Ru -0.01775(3) 0.28605(3) 0.28119(2) 0.0201(1) Uani 1.00 d . . .
Cl(1) Cl 0.4620(1) 0.1232(1) 0.1508(1) 0.0529(5) Uani 1.00 d . . .
Cl(2) Cl 0.6505(1) 0.1010(1) 0.2494(1) 0.0658(6) Uani 1.00 d . . .
Cl(3) Cl 0.5975(1) 0.0992(1) 0.3981(1) 0.0675(7) Uani 1.00 d . . .
Cl(4) Cl 0.3564(1) 0.1243(1) 0.44524(9) 0.0530(5) Uani 1.00 d . . .
Cl(5) Cl -0.0859(2) 0.1296(1) 0.06902(8) 0.0451(5) Uani 1.00 d . . .
Cl(6) Cl -0.0918(2) -0.0610(1) 0.07218(9) 0.0477(5) Uani 1.00 d . . .
Cl(7) Cl 0.0075(1) -0.20045(9) 0.19299(9) 0.0429(4) Uani 1.00 d . . .
Cl(8) Cl 0.1085(1) -0.14762(9) 0.30840(8) 0.0405(4) Uani 1.00 d . . .
Cl(9) Cl 0.1577(1) 0.3163(1) 0.48022(8) 0.0440(4) Uani 1.00 d . . .
Cl(10) Cl 0.1534(2) 0.5076(1) 0.47902(9) 0.0482(5) Uani 1.00 d . . .
Cl(11) Cl 0.0748(1) 0.64587(10) 0.35248(9) 0.0432(5) Uani 1.00 d . . .
Cl(12) Cl 0.0032(1) 0.58952(9) 0.22896(7) 0.0384(4) Uani 1.00 d . . .
Cl(13) Cl -0.3670(1) 0.3247(1) 0.39366(8) 0.0433(4) Uani 1.00 d . . .
Cl(14) Cl -0.5602(1) 0.3412(1) 0.29895(10) 0.0483(5) Uani 1.00 d . . .
Cl(15) Cl -0.5124(1) 0.3437(1) 0.14969(9) 0.0470(5) Uani 1.00 d . . .
Cl(16) Cl -0.2726(1) 0.3196(1) 0.09927(7) 0.0396(4) Uani 1.00 d . . .
Na(1) Na 0.0740(2) 0.1514(1) 0.4264(1) 0.0334(6) Uani 1.00 d . . .
Na(2) Na 0.0032(2) 0.2909(1) 0.1112(1) 0.0328(6) Uani 1.00 d . . .
Na(3) Na 0.4676(2) 0.2819(2) 0.7190(1) 0.0534(9) Uani 1.00 d . . .
O(1) O 0.2477(3) 0.1403(2) 0.2131(2) 0.029(1) Uani 1.00 d . . .
O(2) O 0.2023(3) 0.1459(2) 0.3387(2) 0.027(1) Uani 1.00 d . . .
O(3) O 0.0292(3) 0.1532(2) 0.1802(2) 0.0260(10) Uani 1.00 d . . .
O(4) O 0.1123(3) 0.0350(2) 0.2834(2) 0.028(1) Uani 1.00 d . . .
O(5) O 0.1115(3) 0.2824(2) 0.2210(2) 0.0230(9) Uani 1.00 d . . .
O(6) O -0.0235(3) 0.1631(2) 0.3196(2) 0.0216(9) Uani 1.00 d . . .
O(7) O 0.0605(3) 0.2915(2) 0.3622(2) 0.0247(10) Uani 1.00 d . . .
O(8) O -0.0190(3) 0.4102(2) 0.2577(2) 0.0241(9) Uani 1.00 d . . .
O(9) O -0.1153(3) 0.2994(2) 0.2035(2) 0.0216(9) Uani 1.00 d . . .
O(10) O -0.1559(3) 0.3064(2) 0.3290(2) 0.0248(9) Uani 1.00 d . . .
O(11) O 0.0948(4) 0.0860(4) 0.5381(2) 0.058(2) Uani 1.00 d . . .
O(12) O -0.1077(4) 0.2116(3) 0.4546(2) 0.039(1) Uani 1.00 d . . .
O(13) O 0.0715(4) 0.0017(3) 0.4176(2) 0.037(1) Uani 1.00 d . . .
O(14) O -0.0026(4) 0.4403(3) 0.1214(2) 0.036(1) Uani 1.00 d . . .
O(15) O -0.0441(5) 0.3344(3) 0.0007(2) 0.055(2) Uani 1.00 d . . .
O(16) O 0.1854(4) 0.2480(4) 0.0867(3) 0.059(2) Uani 1.00 d . . .
O(17) O 0.4159(5) 0.2211(4) 0.8545(3) 0.065(2) Uani 1.00 d . . .
O(18) O 0.3772(5) 0.1332(4) 0.7660(3) 0.067(2) Uani 1.00 d . . .
O(19) O 0.2838(4) 0.2834(4) 0.6691(3) 0.068(2) Uani 1.00 d . . .
O(20) O 0.3386(5) 0.4348(4) 0.6818(3) 0.067(2) Uani 1.00 d . . .
O(21) O 0.3762(6) 0.3773(4) 0.8118(3) 0.068(2) Uani 1.00 d . . .
O(22) O 0.6258(4) 0.1520(3) 0.7397(3) 0.051(2) Uani 1.00 d . . .
O(23) O 0.4985(5) 0.1882(5) 0.6304(3) 0.076(2) Uani 1.00 d . . .
O(24) O 0.5252(6) 0.3576(5) 0.5984(3) 0.086(2) Uani 1.00 d . . .
O(25) O 0.5809(7) 0.4227(5) 0.7072(5) 0.108(3) Uani 1.00 d . . .
O(26) O 0.6477(5) 0.2751(4) 0.7863(3) 0.067(2) Uani 1.00 d . . .
O(27) O 0.8404(5) 0.4782(4) 0.9364(3) 0.080(2) Uani 1.00 d . . .
C(1) C 0.3302(5) 0.1330(4) 0.2546(3) 0.032(2) Uani 1.00 d . . .
C(2) C 0.4362(5) 0.1229(4) 0.2323(4) 0.040(2) Uani 1.00 d . . .
C(3) C 0.5191(5) 0.1126(4) 0.2778(4) 0.047(2) Uani 1.00 d . . .
C(4) C 0.4958(5) 0.1121(4) 0.3431(4) 0.045(2) Uani 1.00 d . . .
C(5) C 0.3883(5) 0.1233(4) 0.3645(3) 0.039(2) Uani 1.00 d . . .
C(6) C 0.3049(4) 0.1345(4) 0.3199(3) 0.030(1) Uani 1.00 d . . .
C(7) C 0.0196(4) 0.0733(3) 0.1824(3) 0.026(1) Uani 1.00 d . . .
C(8) C -0.0299(5) 0.0498(4) 0.1335(3) 0.030(1) Uani 1.00 d . . .
C(9) C -0.0362(5) -0.0334(4) 0.1361(3) 0.032(2) Uani 1.00 d . . .
C(10) C 0.0086(5) -0.0958(4) 0.1892(3) 0.031(2) Uani 1.00 d . . .
C(11) C 0.0561(5) -0.0730(3) 0.2401(3) 0.028(1) Uani 1.00 d . . .
C(12) C 0.0628(4) 0.0110(3) 0.2366(3) 0.025(1) Uani 1.00 d . . .
C(13) C 0.2009(4) 0.3209(4) 0.2308(3) 0.030(1) Uani 1.00 d . . .
C(14) C -0.1143(4) 0.1252(4) 0.3098(3) 0.027(1) Uani 1.00 d . . .
C(15) C 0.0646(4) 0.3712(3) 0.3615(3) 0.024(1) Uani 1.00 d . . .
C(16) C 0.1070(5) 0.3949(4) 0.4134(3) 0.028(1) Uani 1.00 d . . .
C(17) C 0.1081(5) 0.4800(4) 0.4112(3) 0.032(2) Uani 1.00 d . . .
C(18) C 0.0736(5) 0.5409(4) 0.3558(3) 0.031(2) Uani 1.00 d . . .
C(19) C 0.0348(5) 0.5172(3) 0.3027(3) 0.028(1) Uani 1.00 d . . .
C(20) C 0.0257(4) 0.4335(3) 0.3062(3) 0.023(1) Uani 1.00 d . . .
C(21) C -0.2177(4) 0.3100(3) 0.2227(3) 0.023(1) Uani 1.00 d . . .
C(22) C -0.2391(4) 0.3125(3) 0.2896(3) 0.025(1) Uani 1.00 d . . .
C(23) C -0.3445(5) 0.3218(4) 0.3120(3) 0.031(2) Uani 1.00 d . . .
C(24) C -0.4297(5) 0.3302(4) 0.2692(3) 0.033(2) Uani 1.00 d . . .
C(25) C -0.4083(5) 0.3304(4) 0.2039(3) 0.031(2) Uani 1.00 d . . .
C(26) C -0.3024(5) 0.3196(4) 0.1808(3) 0.028(1) Uani 1.00 d . . .
C(27) C 0.1551(7) 0.0967(5) 0.5882(4) 0.054(2) Uani 1.00 d . . .
C(28) C -0.1210(6) 0.2623(5) 0.5010(4) 0.050(2) Uani 1.00 d . . .
C(29) C 0.197(2) -0.060(1) 0.473(1) 0.24(1) Uani 1.00 d . . .
C(30) C -0.0954(6) 0.4945(5) 0.0955(4) 0.051(2) Uani 1.00 d . . .
C(31) C -0.014(1) 0.2922(6) -0.0504(4) 0.081(3) Uani 1.00 d . . .
C(32) C 0.248(1) 0.255(1) 0.0334(7) 0.170(7) Uani 1.00 d . . .
C(33) C 0.4255(7) 0.3521(7) 0.8722(4) 0.064(3) Uani 1.00 d . . .
C(34) C 0.4588(8) 0.4023(8) 0.9090(5) 0.082(4) Uani 1.00 d . . .
C(35) C 0.5103(7) 0.3654(8) 0.9690(5) 0.074(3) Uani 1.00 d . . .
C(36) C 0.5296(8) 0.2791(9) 0.9901(5) 0.083(4) Uani 1.00 d . . .
C(37) C 0.5006(7) 0.2287(7) 0.9539(4) 0.073(3) Uani 1.00 d . . .
C(38) C 0.4476(7) 0.2643(6) 0.8944(4) 0.060(3) Uani 1.00 d . . .
C(39) C 0.4114(7) 0.1316(6) 0.8761(5) 0.069(3) Uani 1.00 d . . .
C(40) C 0.3412(8) 0.1112(6) 0.8308(5) 0.074(3) Uani 1.00 d . . .
C(41) C 0.2971(8) 0.1360(7) 0.7175(6) 0.084(4) Uani 1.00 d . . .
C(42) C 0.2284(9) 0.2206(7) 0.7007(6) 0.079(4) Uani 1.00 d . . .
C(43) C 0.2155(7) 0.3620(6) 0.6467(4) 0.065(3) Uani 1.00 d . . .
C(44) C 0.2777(8) 0.4298(7) 0.6288(5) 0.079(3) Uani 1.00 d . . .
C(45) C 0.2783(8) 0.4691(5) 0.7288(5) 0.066(3) Uani 1.00 d . . .
C(46) C 0.3483(8) 0.4644(5) 0.7858(5) 0.064(3) Uani 1.00 d . . .
C(47) C 0.6863(6) 0.1970(5) 0.8254(4) 0.053(2) Uani 1.00 d . . .
C(48) C 0.7320(7) 0.1815(6) 0.8868(5) 0.063(3) Uani 1.00 d . . .
C(49) C 0.7644(7) 0.0993(6) 0.9211(5) 0.065(3) Uani 1.00 d . . .
C(50) C 0.7478(7) 0.0344(6) 0.8963(5) 0.072(3) Uani 1.00 d . . .
C(51) C 0.7005(7) 0.0481(6) 0.8350(5) 0.063(3) Uani 1.00 d . . .
C(52) C 0.6708(6) 0.1294(5) 0.7998(4) 0.051(2) Uani 1.00 d . . .
C(53) C 0.6168(7) 0.0870(6) 0.7053(6) 0.071(3) Uani 1.00 d . . .
C(54) C 0.5967(8) 0.1291(8) 0.6350(6) 0.085(4) Uani 1.00 d . . .
C(55) C 0.4765(10) 0.241(1) 0.5657(6) 0.099(5) Uani 1.00 d . . .
C(56) C 0.540(1) 0.310(1) 0.5505(6) 0.115(5) Uani 1.00 d . . .
C(57) C 0.600(1) 0.4166(8) 0.5921(8) 0.119(5) Uani 1.00 d . . .
C(58) C 0.5736(9) 0.4671(8) 0.6391(7) 0.093(4) Uani 1.00 d . . .
C(59) C 0.6794(9) 0.4093(7) 0.7353(7) 0.089(4) Uani 1.00 d . . .
C(60) C 0.6886(7) 0.3455(6) 0.7951(6) 0.073(3) Uani 1.00 d . . .
C(61) C 0.7383(9) 0.513(1) 0.9322(10) 0.190(7) Uani 1.00 d . . .

loop_
_atom_site_aniso_label
_atom_site_aniso_U_11
_atom_site_aniso_U_22
_atom_site_aniso_U_33
_atom_site_aniso_U_12
_atom_site_aniso_U_13
_atom_site_aniso_U_23
Ru(1) 0.0198(2) 0.0193(2) 0.0274(2) -0.0048(2) 0.0003(2) -0.0042(2)
Ru(2) 0.0193(2) 0.0190(2) 0.0218(2) -0.0044(2) -0.0016(2) -0.0032(2)
Cl(1) 0.0378(9) 0.054(1) 0.070(1) -0.0108(8) 0.0235(8) -0.0219(9)
Cl(2) 0.0194(8) 0.062(1) 0.117(2) -0.0078(8) 0.0109(9) -0.024(1)
Cl(3) 0.0289(9) 0.074(1) 0.095(2) -0.0064(9) -0.0242(10) -0.007(1)
Cl(4) 0.0403(9) 0.066(1) 0.050(1) -0.0098(8) -0.0160(8) -0.0034(9)
Cl(5) 0.072(1) 0.0302(8) 0.0343(8) -0.0110(8) -0.0160(8) -0.0048(6)
Cl(6) 0.071(1) 0.0390(9) 0.0410(9) -0.0200(8) -0.0052(8) -0.0169(7)
Cl(7) 0.060(1) 0.0225(7) 0.0493(9) -0.0120(7) 0.0068(8) -0.0115(7)
Cl(8) 0.0536(10) 0.0206(7) 0.0431(9) -0.0048(6) -0.0013(7) 0.0003(6)
Cl(9) 0.063(1) 0.0318(8) 0.0368(8) -0.0093(7) -0.0252(8) -0.0013(6)
Cl(10) 0.070(1) 0.0396(9) 0.0421(9) -0.0191(8) -0.0185(8) -0.0130(7)
Cl(11) 0.060(1) 0.0246(7) 0.0499(10) -0.0129(7) -0.0086(8) -0.0122(7)
Cl(12) 0.062(1) 0.0220(7) 0.0297(7) -0.0096(7) -0.0051(7) -0.0006(6)
Cl(13) 0.0313(8) 0.064(1) 0.0313(8) -0.0017(7) 0.0076(6) -0.0099(7)
Cl(14) 0.0196(7) 0.063(1) 0.063(1) -0.0066(7) 0.0052(7) -0.0166(9)
Cl(15) 0.0269(7) 0.062(1) 0.054(1) -0.0065(7) -0.0136(7) -0.0147(9)
Cl(16) 0.0334(8) 0.059(1) 0.0297(7) -0.0084(7) -0.0074(6) -0.0139(7)
Na(1) 0.037(1) 0.031(1) 0.028(1) -0.0058(10) -0.0036(10) 0.0017(10)
Na(2) 0.039(1) 0.030(1) 0.027(1) -0.0046(10) 0.0036(10) -0.0037(10)
Na(3) 0.046(2) 0.062(2) 0.052(2) 0.002(1) -0.006(1) -0.019(2)
O(1) 0.021(2) 0.028(2) 0.040(2) -0.005(2) 0.007(2) -0.011(2)
O(2) 0.018(2) 0.029(2) 0.034(2) -0.007(2) -0.006(2) -0.002(2)
O(3) 0.032(2) 0.021(2) 0.027(2) -0.009(2) 0.001(2) -0.004(2)
O(4) 0.028(2) 0.019(2) 0.035(2) -0.005(2) -0.003(2) -0.002(2)
O(5) 0.019(2) 0.022(2) 0.028(2) -0.007(1) 0.003(1) -0.005(2)
O(6) 0.018(2) 0.021(2) 0.026(2) -0.008(1) -0.002(1) -0.003(1)
O(7) 0.028(2) 0.022(2) 0.024(2) -0.007(2) -0.008(2) -0.003(2)
O(8) 0.027(2) 0.020(2) 0.024(2) -0.001(1) -0.005(1) -0.003(1)
O(9) 0.023(2) 0.021(2) 0.021(2) -0.004(1) 0.000(1) -0.006(1)
O(10) 0.019(2) 0.027(2) 0.026(2) -0.001(1) 0.000(1) -0.004(2)
O(11) 0.062(3) 0.082(4) 0.031(2) -0.038(3) -0.014(2) 0.007(3)
O(12) 0.046(3) 0.041(3) 0.027(2) -0.003(2) 0.001(2) -0.003(2)
O(13) 0.039(2) 0.032(2) 0.037(2) -0.005(2) 0.002(2) -0.001(2)
O(14) 0.042(2) 0.035(2) 0.030(2) -0.008(2) -0.002(2) -0.002(2)
O(15) 0.080(4) 0.053(3) 0.028(2) -0.008(3) -0.001(2) -0.005(2)
O(16) 0.046(3) 0.078(4) 0.041(3) -0.001(3) 0.015(2) -0.001(3)
O(17) 0.078(4) 0.052(3) 0.066(4) -0.014(3) -0.019(3) -0.010(3)
O(18) 0.061(4) 0.071(4) 0.075(4) -0.006(3) 0.007(3) -0.036(3)
O(19) 0.044(3) 0.097(5) 0.069(4) -0.007(3) 0.001(3) -0.034(4)
O(20) 0.053(3) 0.089(5) 0.050(3) 0.008(3) 0.001(3) -0.011(3)
O(21) 0.110(5) 0.048(3) 0.052(3) -0.023(3) -0.001(3) -0.018(3)
O(22) 0.043(3) 0.045(3) 0.071(4) -0.002(2) -0.005(3) -0.027(3)
O(23) 0.055(4) 0.112(6) 0.072(4) 0.000(4) -0.001(3) -0.054(4)
O(24) 0.077(5) 0.106(6) 0.072(4) -0.001(4) 0.026(4) -0.028(4)
O(25) 0.103(6) 0.082(5) 0.120(7) -0.028(5) -0.008(5) 0.022(5)
O(26) 0.075(4) 0.043(3) 0.090(5) -0.013(3) -0.015(3) -0.024(3)
O(27) 0.055(4) 0.073(4) 0.088(5) -0.004(3) 0.004(3) 0.026(4)
C(1) 0.025(3) 0.021(3) 0.051(4) -0.008(2) 0.002(3) -0.006(3)
C(2) 0.030(3) 0.026(3) 0.062(4) -0.008(2) 0.013(3) -0.009(3)
C(3) 0.021(3) 0.038(4) 0.085(6) -0.009(3) 0.002(3) -0.015(4)
C(4) 0.020(3) 0.036(4) 0.078(5) -0.007(3) -0.010(3) -0.003(3)
C(5) 0.031(3) 0.032(3) 0.051(4) -0.006(3) -0.006(3) 0.000(3)
C(6) 0.021(3) 0.023(3) 0.047(4) -0.008(2) -0.001(2) -0.006(3)
C(7) 0.024(3) 0.021(3) 0.033(3) -0.009(2) 0.006(2) -0.005(2)
C(8) 0.037(3) 0.025(3) 0.027(3) -0.007(2) 0.001(2) -0.006(2)
C(9) 0.045(3) 0.027(3) 0.032(3) -0.015(3) 0.003(3) -0.015(2)
C(10) 0.036(3) 0.020(3) 0.038(3) -0.009(2) 0.008(3) -0.009(2)
C(11) 0.033(3) 0.019(3) 0.032(3) -0.007(2) 0.004(2) -0.004(2)
C(12) 0.023(3) 0.021(3) 0.033(3) -0.005(2) 0.005(2) -0.009(2)
C(13) 0.019(3) 0.026(3) 0.047(4) -0.014(2) 0.003(2) -0.007(3)
C(14) 0.022(3) 0.028(3) 0.033(3) -0.012(2) 0.000(2) -0.005(2)
C(15) 0.026(3) 0.020(3) 0.026(3) -0.007(2) -0.001(2) -0.006(2)
C(16) 0.031(3) 0.027(3) 0.025(3) -0.006(2) -0.009(2) -0.002(2)
C(17) 0.034(3) 0.033(3) 0.032(3) -0.010(2) -0.002(2) -0.011(3)
C(18) 0.035(3) 0.025(3) 0.038(3) -0.011(2) 0.001(3) -0.011(2)
C(19) 0.038(3) 0.015(2) 0.030(3) -0.005(2) 0.001(2) -0.002(2)
C(20) 0.023(3) 0.023(3) 0.023(3) -0.002(2) 0.000(2) -0.005(2)
C(21) 0.023(3) 0.022(3) 0.026(3) -0.006(2) -0.003(2) -0.004(2)
C(22) 0.020(2) 0.026(3) 0.027(3) -0.004(2) -0.003(2) -0.001(2)
C(23) 0.031(3) 0.034(3) 0.028(3) -0.005(2) 0.005(2) -0.007(2)
C(24) 0.022(3) 0.032(3) 0.044(4) -0.005(2) 0.001(2) -0.007(3)
C(25) 0.026(3) 0.030(3) 0.037(3) -0.006(2) -0.010(2) -0.005(2)
C(26) 0.028(3) 0.029(3) 0.028(3) -0.006(2) -0.004(2) -0.006(2)
C(27) 0.056(5) 0.062(5) 0.046(4) -0.018(4) -0.009(4) -0.007(4)
C(28) 0.048(4) 0.062(5) 0.039(4) 0.000(4) -0.001(3) -0.017(4)
C(29) 0.24(2) 0.16(1) 0.42(3) -0.18(1) 0.28(2) -0.23(2)
C(30) 0.050(4) 0.047(4) 0.051(4) -0.007(3) -0.013(3) 0.002(3)
C(31) 0.15(1) 0.062(6) 0.040(5) -0.031(6) 0.012(5) -0.017(4)
C(32) 0.095(10) 0.25(2) 0.090(10) 0.05(1) 0.035(8) 0.05(1)
C(33) 0.067(5) 0.093(7) 0.051(5) -0.039(5) 0.015(4) -0.040(5)
C(34) 0.078(7) 0.123(9) 0.069(6) -0.052(6) 0.021(5) -0.050(6)
C(35) 0.064(6) 0.133(10) 0.055(5) -0.057(6) 0.009(4) -0.053(6)
C(36) 0.062(6) 0.15(1) 0.056(6) -0.045(7) 0.008(4) -0.042(7)
C(37) 0.059(5) 0.118(9) 0.049(5) -0.027(5) 0.003(4) -0.022(5)
C(38) 0.049(4) 0.094(7) 0.042(4) -0.029(4) 0.004(3) -0.017(4)
C(39) 0.059(5) 0.059(5) 0.073(6) 0.008(4) 0.007(4) 0.003(5)
C(40) 0.076(6) 0.070(6) 0.082(7) -0.024(5) 0.016(5) -0.025(5)
C(41) 0.064(6) 0.096(8) 0.113(9) -0.027(6) -0.013(6) -0.050(7)
C(42) 0.075(7) 0.083(7) 0.091(8) -0.018(6) 0.010(6) -0.046(6)
C(43) 0.052(5) 0.083(6) 0.059(5) 0.017(5) -0.023(4) -0.030(5)
C(44) 0.057(6) 0.091(8) 0.079(7) 0.003(5) -0.004(5) -0.011(6)
C(45) 0.067(6) 0.043(5) 0.086(7) -0.004(4) 0.020(5) -0.019(4)
C(46) 0.078(6) 0.036(4) 0.081(6) -0.012(4) 0.015(5) -0.021(4)
C(47) 0.043(4) 0.051(5) 0.064(5) -0.005(3) 0.003(4) -0.016(4)
C(48) 0.047(4) 0.078(6) 0.070(6) -0.009(4) -0.005(4) -0.032(5)
C(49) 0.053(5) 0.075(6) 0.062(5) -0.002(4) -0.010(4) -0.007(5)
C(50) 0.045(5) 0.067(6) 0.091(7) 0.000(4) 0.006(5) -0.002(5)
C(51) 0.050(5) 0.053(5) 0.083(6) -0.005(4) 0.011(4) -0.017(5)
C(52) 0.040(4) 0.046(4) 0.068(5) -0.010(3) 0.001(4) -0.017(4)
C(53) 0.047(5) 0.067(6) 0.115(8) -0.002(4) 0.007(5) -0.058(6)
C(54) 0.071(6) 0.124(9) 0.089(8) -0.021(6) 0.009(5) -0.078(7)
C(55) 0.076(7) 0.17(1) 0.064(7) -0.002(8) -0.007(6) -0.056(8)
C(56) 0.12(1) 0.15(1) 0.069(8) 0.008(10) 0.025(7) -0.036(8)
C(57) 0.088(9) 0.085(8) 0.17(1) -0.016(7) 0.071(9) -0.017(9)
C(58) 0.080(7) 0.078(7) 0.106(9) -0.014(6) 0.005(7) 0.008(7)
C(59) 0.070(7) 0.066(7) 0.13(1) -0.012(5) -0.009(7) -0.013(7)
C(60) 0.053(5) 0.060(6) 0.111(8) -0.019(4) 0.003(5) -0.027(6)
C(61) 0.043(6) 0.20(2) 0.24(2) -0.017(8) -0.023(9) 0.13(1)

loop_
_atom_type_symbol
_atom_type_description
_atom_type_scat_dispersion_real
_atom_type_scat_dispersion_imag
_atom_type_scat_source
C C 0.003 0.002
;International Tables for Crystallography
(1992, Vol. C, Tables 4.2.6.8 and 6.1.1.1)
;
H H 0.000 0.000
;International Tables for Crystallography
(1992, Vol. C, Table 6.1.1.2)
;
O O 0.011 0.006
;International Tables for Crystallography
(1992, Vol. C, Tables 4.2.6.8 and 6.1.1.1)
;
Cl Cl 0.148 0.159
;International Tables for Crystallography
(1992, Vol. C, Tables 4.2.6.8 and 6.1.1.1)
;
Na Na 0.036 0.025
;International Tables for Crystallography
(1992, Vol. C, Tables 4.2.6.8 and 6.1.1.1)
;
Ru Ru -1.259 0.836
;International Tables for Crystallography
(1992, Vol. C, Tables 4.2.6.8 and 6.1.1.1)
;

loop_
_geom_angle_atom_site_label_1
_geom_angle_atom_site_label_2
_geom_angle_atom_site_label_3
_geom_angle
_geom_angle_site_symmetry_1
_geom_angle_site_symmetry_2
_geom_angle_site_symmetry_3
_geom_angle_publ_flag
Ru(2) Ru(1) O(1) 135.7(1) . 1_555 1_555 yes
Ru(2) Ru(1) O(2) 95.5(1) . 1_555 1_555 yes
Ru(2) Ru(1) O(3) 94.7(1) . 1_555 1_555 yes
Ru(2) Ru(1) O(4) 136.5(1) . 1_555 1_555 yes
Ru(2) Ru(1) O(5) 51.2(1) . 1_555 1_555 yes
Ru(2) Ru(1) O(6) 51.2(1) . 1_555 1_555 yes
O(1) Ru(1) O(2) 83.4(2) . 1_555 1_555 yes
O(1) Ru(1) O(3) 90.1(2) . 1_555 1_555 yes
O(1) Ru(1) O(4) 87.8(2) . 1_555 1_555 yes
O(1) Ru(1) O(5) 84.9(2) . 1_555 1_555 yes
O(1) Ru(1) O(6) 170.8(2) . 1_555 1_555 yes
O(2) Ru(1) O(3) 169.7(2) . 1_555 1_555 yes
O(2) Ru(1) O(4) 88.3(2) . 1_555 1_555 yes
O(2) Ru(1) O(5) 97.7(1) . 1_555 1_555 yes
O(2) Ru(1) O(6) 90.0(1) . 1_555 1_555 yes
O(3) Ru(1) O(4) 83.4(2) . 1_555 1_555 yes
O(3) Ru(1) O(5) 89.6(1) . 1_555 1_555 yes
O(3) Ru(1) O(6) 95.5(1) . 1_555 1_555 yes
O(4) Ru(1) O(5) 169.9(2) . 1_555 1_555 yes
O(4) Ru(1) O(6) 85.6(2) . 1_555 1_555 yes
O(5) Ru(1) O(6) 102.4(1) . 1_555 1_555 yes
Ru(1) Ru(2) O(5) 51.3(1) . 1_555 1_555 yes
Ru(1) Ru(2) O(6) 51.4(1) . 1_555 1_555 yes
Ru(1) Ru(2) O(7) 94.7(1) . 1_555 1_555 yes
Ru(1) Ru(2) O(8) 135.4(1) . 1_555 1_555 yes
Ru(1) Ru(2) O(9) 96.1(1) . 1_555 1_555 yes
Ru(1) Ru(2) O(10) 136.4(1) . 1_555 1_555 yes
O(5) Ru(2) O(6) 102.7(1) . 1_555 1_555 yes
O(5) Ru(2) O(7) 96.7(2) . 1_555 1_555 yes
O(5) Ru(2) O(8) 84.6(2) . 1_555 1_555 yes
O(5) Ru(2) O(9) 90.3(1) . 1_555 1_555 yes
O(5) Ru(2) O(10) 170.3(2) . 1_555 1_555 yes
O(6) Ru(2) O(7) 90.0(1) . 1_555 1_555 yes
O(6) Ru(2) O(8) 170.7(1) . 1_555 1_555 yes
O(6) Ru(2) O(9) 96.5(1) . 1_555 1_555 yes
O(6) Ru(2) O(10) 85.2(1) . 1_555 1_555 yes
O(7) Ru(2) O(8) 83.3(1) . 1_555 1_555 yes
O(7) Ru(2) O(9) 169.2(1) . 1_555 1_555 yes
O(7) Ru(2) O(10) 88.9(2) . 1_555 1_555 yes
O(8) Ru(2) O(9) 89.1(1) . 1_555 1_555 yes
O(8) Ru(2) O(10) 88.2(2) . 1_555 1_555 yes
O(9) Ru(2) O(10) 83.2(1) . 1_555 1_555 yes
O(2) Na(1) O(6) 70.6(1) . 1_555 1_555 yes
O(2) Na(1) O(7) 74.5(1) . 1_555 1_555 yes
O(2) Na(1) O(11) 128.2(2) . 1_555 1_555 yes
O(2) Na(1) O(12) 144.7(2) . 1_555 1_555 yes
O(2) Na(1) O(13) 81.3(2) . 1_555 1_555 yes
O(6) Na(1) O(7) 70.9(1) . 1_555 1_555 yes
O(6) Na(1) O(11) 146.9(2) . 1_555 1_555 yes
O(6) Na(1) O(12) 79.4(1) . 1_555 1_555 yes
O(6) Na(1) O(13) 73.9(1) . 1_555 1_555 yes
O(7) Na(1) O(11) 135.7(2) . 1_555 1_555 yes
O(7) Na(1) O(12) 78.5(2) . 1_555 1_555 yes
O(7) Na(1) O(13) 142.2(2) . 1_555 1_555 yes
O(11) Na(1) O(12) 87.1(2) . 1_555 1_555 yes
O(11) Na(1) O(13) 82.0(2) . 1_555 1_555 yes
O(12) Na(1) O(13) 108.2(2) . 1_555 1_555 yes
O(3) Na(2) O(5) 68.0(1) . 1_555 1_555 yes
O(3) Na(2) O(9) 75.0(1) . 1_555 1_555 yes
O(3) Na(2) O(14) 138.3(2) . 1_555 1_555 yes
O(3) Na(2) O(15) 129.2(2) . 1_555 1_555 yes
O(3) Na(2) O(16) 80.6(2) . 1_555 1_555 yes
O(5) Na(2) O(9) 68.3(1) . 1_555 1_555 yes
O(5) Na(2) O(14) 73.3(1) . 1_555 1_555 yes
O(5) Na(2) O(15) 157.6(2) . 1_555 1_555 yes
O(5) Na(2) O(16) 74.3(2) . 1_555 1_555 yes
O(9) Na(2) O(14) 76.9(1) . 1_555 1_555 yes
O(9) Na(2) O(15) 126.0(2) . 1_555 1_555 yes
O(9) Na(2) O(16) 140.8(2) . 1_555 1_555 yes
O(14) Na(2) O(15) 92.3(2) . 1_555 1_555 yes
O(14) Na(2) O(16) 103.5(2) . 1_555 1_555 yes
O(15) Na(2) O(16) 93.2(2) . 1_555 1_555 yes
O(17) Na(3) O(18) 57.1(2) . 1_555 1_555 yes
O(17) Na(3) O(19) 98.4(2) . 1_555 1_555 yes
O(17) Na(3) O(20) 104.9(2) . 1_555 1_555 yes
O(17) Na(3) O(21) 52.0(2) . 1_555 1_555 yes
O(17) Na(3) O(22) 84.7(2) . 1_555 1_555 yes
O(17) Na(3) O(23) 124.6(2) . 1_555 1_555 yes
O(17) Na(3) O(24) 171.4(2) . 1_555 1_555 yes
O(17) Na(3) O(25) 108.8(2) . 1_555 1_555 yes
O(17) Na(3) O(26) 74.3(2) . 1_555 1_555 yes
O(18) Na(3) O(19) 65.1(2) . 1_555 1_555 yes
O(18) Na(3) O(20) 120.6(2) . 1_555 1_555 yes
O(18) Na(3) O(21) 100.1(2) . 1_555 1_555 yes
O(18) Na(3) O(22) 71.8(2) . 1_555 1_555 yes
O(18) Na(3) O(23) 70.3(2) . 1_555 1_555 yes
O(18) Na(3) O(24) 131.5(2) . 1_555 1_555 yes
O(18) Na(3) O(25) 164.5(2) . 1_555 1_555 yes
O(18) Na(3) O(26) 110.4(2) . 1_555 1_555 yes
O(19) Na(3) O(20) 63.0(2) . 1_555 1_555 yes
O(19) Na(3) O(21) 93.4(2) . 1_555 1_555 yes
O(19) Na(3) O(22) 124.9(2) . 1_555 1_555 yes
O(19) Na(3) O(23) 71.8(2) . 1_555 1_555 yes
O(19) Na(3) O(24) 86.7(2) . 1_555 1_555 yes
O(19) Na(3) O(25) 127.3(3) . 1_555 1_555 yes
O(19) Na(3) O(26) 172.7(2) . 1_555 1_555 yes
O(20) Na(3) O(21) 57.4(2) . 1_555 1_555 yes
O(20) Na(3) O(22) 167.1(2) . 1_555 1_555 yes
O(20) Na(3) O(23) 116.4(2) . 1_555 1_555 yes
O(20) Na(3) O(24) 71.2(2) . 1_555 1_555 yes
O(20) Na(3) O(25) 66.8(2) . 1_555 1_555 yes
O(20) Na(3) O(26) 117.7(2) . 1_555 1_555 yes
O(21) Na(3) O(22) 127.3(2) . 1_555 1_555 yes
O(21) Na(3) O(23) 164.7(2) . 1_555 1_555 yes
O(21) Na(3) O(24) 121.2(2) . 1_555 1_555 yes
O(21) Na(3) O(25) 71.6(2) . 1_555 1_555 yes
O(21) Na(3) O(26) 81.6(2) . 1_555 1_555 yes
O(22) Na(3) O(23) 62.3(2) . 1_555 1_555 yes
O(22) Na(3) O(24) 98.1(2) . 1_555 1_555 yes
O(22) Na(3) O(25) 102.3(2) . 1_555 1_555 yes
O(22) Na(3) O(26) 56.0(2) . 1_555 1_555 yes
O(23) Na(3) O(24) 63.5(2) . 1_555 1_555 yes
O(23) Na(3) O(25) 120.4(3) . 1_555 1_555 yes
O(23) Na(3) O(26) 112.7(2) . 1_555 1_555 yes
O(24) Na(3) O(25) 62.7(3) . 1_555 1_555 yes
O(24) Na(3) O(26) 100.4(2) . 1_555 1_555 yes
O(25) Na(3) O(26) 56.1(2) . 1_555 1_555 yes
Ru(1) O(1) C(1) 110.0(4) . 1_555 1_555 yes
Ru(1) O(2) Na(1) 102.3(2) . 1_555 1_555 yes
Ru(1) O(2) C(6) 109.4(4) . 1_555 1_555 yes
Na(1) O(2) C(6) 148.2(4) . 1_555 1_555 yes
Ru(1) O(3) Na(2) 106.5(2) . 1_555 1_555 yes
Ru(1) O(3) C(7) 110.1(3) . 1_555 1_555 yes
Na(2) O(3) C(7) 142.9(4) . 1_555 1_555 yes
Ru(1) O(4) C(12) 110.3(3) . 1_555 1_555 yes
Ru(1) O(5) Ru(2) 77.6(1) . 1_555 1_555 yes
Ru(1) O(5) Na(2) 95.9(1) . 1_555 1_555 yes
Ru(1) O(5) C(13) 121.4(3) . 1_555 1_555 yes
Ru(2) O(5) Na(2) 96.1(1) . 1_555 1_555 yes
Ru(2) O(5) C(13) 120.6(3) . 1_555 1_555 yes
Na(2) O(5) C(13) 130.9(3) . 1_555 1_555 yes
Ru(1) O(6) Ru(2) 77.3(1) . 1_555 1_555 yes
Ru(1) O(6) Na(1) 97.1(1) . 1_555 1_555 yes
Ru(1) O(6) C(14) 121.8(3) . 1_555 1_555 yes
Ru(2) O(6) Na(1) 96.7(1) . 1_555 1_555 yes
Ru(2) O(6) C(14) 121.8(3) . 1_555 1_555 yes
Na(1) O(6) C(14) 128.7(3) . 1_555 1_555 yes
Ru(2) O(7) Na(1) 102.3(2) . 1_555 1_555 yes
Ru(2) O(7) C(15) 109.4(3) . 1_555 1_555 yes
Na(1) O(7) C(15) 146.7(3) . 1_555 1_555 yes
Ru(2) O(8) C(20) 110.0(3) . 1_555 1_555 yes
Ru(2) O(9) Na(2) 105.2(2) . 1_555 1_555 yes
Ru(2) O(9) C(21) 110.3(3) . 1_555 1_555 yes
Na(2) O(9) C(21) 144.5(3) . 1_555 1_555 yes
Ru(2) O(10) C(22) 110.6(3) . 1_555 1_555 yes
Na(1) O(11) C(27) 134.0(5) . 1_555 1_555 yes
Na(1) O(12) C(28) 119.0(4) . 1_555 1_555 yes
Na(1) O(13) C(29) 100.9(3) . 1_555 1_555 yes
Na(2) O(14) C(30) 113.6(4) . 1_555 1_555 yes
Na(2) O(15) C(31) 128.2(6) . 1_555 1_555 yes
Na(2) O(16) C(32) 136.9(7) . 1_555 1_555 yes
Na(3) O(17) C(38) 113.8(5) . 1_555 1_555 yes
Na(3) O(17) C(39) 116.6(5) . 1_555 1_555 yes
C(38) O(17) C(39) 121.8(7) . 1_555 1_555 yes
Na(3) O(18) C(40) 121.0(5) . 1_555 1_555 yes
Na(3) O(18) C(41) 105.0(6) . 1_555 1_555 yes
C(40) O(18) C(41) 113.6(8) . 1_555 1_555 yes
Na(3) O(19) C(42) 115.7(6) . 1_555 1_555 yes
Na(3) O(19) C(43) 119.0(5) . 1_555 1_555 yes
C(42) O(19) C(43) 112.7(7) . 1_555 1_555 yes
Na(3) O(20) C(44) 106.2(6) . 1_555 1_555 yes
Na(3) O(20) C(45) 119.7(5) . 1_555 1_555 yes
C(44) O(20) C(45) 113.4(7) . 1_555 1_555 yes
Na(3) O(21) C(33) 113.5(5) . 1_555 1_555 yes
Na(3) O(21) C(46) 115.3(5) . 1_555 1_555 yes
C(33) O(21) C(46) 117.2(7) . 1_555 1_555 yes
Na(3) O(22) C(52) 116.9(4) . 1_555 1_555 yes
Na(3) O(22) C(53) 115.3(5) . 1_555 1_555 yes
C(52) O(22) C(53) 118.8(7) . 1_555 1_555 yes
Na(3) O(23) C(54) 116.7(5) . 1_555 1_555 yes
Na(3) O(23) C(55) 109.4(6) . 1_555 1_555 yes
C(54) O(23) C(55) 114.5(8) . 1_555 1_555 yes
Na(3) O(24) C(56) 117.5(8) . 1_555 1_555 yes
Na(3) O(24) C(57) 118.1(8) . 1_555 1_555 yes
C(56) O(24) C(57) 113(1) . 1_555 1_555 yes
Na(3) O(25) C(58) 106.0(7) . 1_555 1_555 yes
Na(3) O(25) C(59) 119.0(6) . 1_555 1_555 yes
C(58) O(25) C(59) 116.3(9) . 1_555 1_555 yes
Na(3) O(26) C(47) 115.0(5) . 1_555 1_555 yes
Na(3) O(26) C(60) 124.9(5) . 1_555 1_555 yes
C(47) O(26) C(60) 118.5(7) . 1_555 1_555 yes
O(1) C(1) C(2) 120.9(6) . 1_555 1_555 yes
O(1) C(1) C(6) 117.7(5) . 1_555 1_555 yes
C(2) C(1) C(6) 121.5(6) . 1_555 1_555 yes
Cl(1) C(2) C(1) 119.2(5) . 1_555 1_555 yes
Cl(1) C(2) C(3) 122.1(5) . 1_555 1_555 yes
C(1) C(2) C(3) 118.7(7) . 1_555 1_555 yes
Cl(2) C(3) C(2) 118.3(6) . 1_555 1_555 yes
Cl(2) C(3) C(4) 121.0(5) . 1_555 1_555 yes
C(2) C(3) C(4) 120.7(6) . 1_555 1_555 yes
Cl(3) C(4) C(3) 120.2(5) . 1_555 1_555 yes
Cl(3) C(4) C(5) 120.0(6) . 1_555 1_555 yes
C(3) C(4) C(5) 119.8(6) . 1_555 1_555 yes
Cl(4) C(5) C(4) 121.0(5) . 1_555 1_555 yes
Cl(4) C(5) C(6) 118.7(5) . 1_555 1_555 yes
C(4) C(5) C(6) 120.3(7) . 1_555 1_555 yes
O(2) C(6) C(1) 119.3(5) . 1_555 1_555 yes
O(2) C(6) C(5) 121.6(6) . 1_555 1_555 yes
C(1) C(6) C(5) 119.0(6) . 1_555 1_555 yes
O(3) C(7) C(8) 123.1(5) . 1_555 1_555 yes
O(3) C(7) C(12) 118.0(5) . 1_555 1_555 yes
C(8) C(7) C(12) 118.9(5) . 1_555 1_555 yes
Cl(5) C(8) C(7) 117.0(4) . 1_555 1_555 yes
Cl(5) C(8) C(9) 121.0(5) . 1_555 1_555 yes
C(7) C(8) C(9) 121.9(5) . 1_555 1_555 yes
Cl(6) C(9) C(8) 120.7(5) . 1_555 1_555 yes
Cl(6) C(9) C(10) 119.8(4) . 1_555 1_555 yes
C(8) C(9) C(10) 119.4(5) . 1_555 1_555 yes
Cl(7) C(10) C(9) 121.2(5) . 1_555 1_555 yes
Cl(7) C(10) C(11) 119.4(5) . 1_555 1_555 yes
C(9) C(10) C(11) 119.5(5) . 1_555 1_555 yes
Cl(8) C(11) C(10) 121.3(4) . 1_555 1_555 yes
Cl(8) C(11) C(12) 118.1(4) . 1_555 1_555 yes
C(10) C(11) C(12) 120.5(5) . 1_555 1_555 yes
O(4) C(12) C(7) 118.2(5) . 1_555 1_555 yes
O(4) C(12) C(11) 122.1(5) . 1_555 1_555 yes
C(7) C(12) C(11) 119.7(5) . 1_555 1_555 yes
O(7) C(15) C(16) 122.3(5) . 1_555 1_555 yes
O(7) C(15) C(20) 118.6(5) . 1_555 1_555 yes
C(16) C(15) C(20) 119.0(5) . 1_555 1_555 yes
Cl(9) C(16) C(15) 118.1(4) . 1_555 1_555 yes
Cl(9) C(16) C(17) 121.4(4) . 1_555 1_555 yes
C(15) C(16) C(17) 120.6(5) . 1_555 1_555 yes
Cl(10) C(17) C(16) 119.3(5) . 1_555 1_555 yes
Cl(10) C(17) C(18) 120.4(5) . 1_555 1_555 yes
C(16) C(17) C(18) 120.3(5) . 1_555 1_555 yes
Cl(11) C(18) C(17) 120.7(4) . 1_555 1_555 yes
Cl(11) C(18) C(19) 120.0(5) . 1_555 1_555 yes
C(17) C(18) C(19) 119.3(5) . 1_555 1_555 yes
Cl(12) C(19) C(18) 121.1(4) . 1_555 1_555 yes
Cl(12) C(19) C(20) 117.8(4) . 1_555 1_555 yes
C(18) C(19) C(20) 121.0(5) . 1_555 1_555 yes
O(8) C(20) C(15) 118.4(5) . 1_555 1_555 yes
O(8) C(20) C(19) 122.0(5) . 1_555 1_555 yes
C(15) C(20) C(19) 119.6(5) . 1_555 1_555 yes
O(9) C(21) C(22) 117.3(4) . 1_555 1_555 yes
O(9) C(21) C(26) 123.4(5) . 1_555 1_555 yes
C(22) C(21) C(26) 119.3(5) . 1_555 1_555 yes
O(10) C(22) C(21) 118.5(5) . 1_555 1_555 yes
O(10) C(22) C(23) 122.3(5) . 1_555 1_555 yes
C(21) C(22) C(23) 119.2(5) . 1_555 1_555 yes
Cl(13) C(23) C(22) 117.8(5) . 1_555 1_555 yes
Cl(13) C(23) C(24) 121.3(5) . 1_555 1_555 yes
C(22) C(23) C(24) 120.9(5) . 1_555 1_555 yes
Cl(14) C(24) C(23) 119.7(5) . 1_555 1_555 yes
Cl(14) C(24) C(25) 120.9(5) . 1_555 1_555 yes
C(23) C(24) C(25) 119.4(5) . 1_555 1_555 yes
Cl(15) C(25) C(24) 120.2(5) . 1_555 1_555 yes
Cl(15) C(25) C(26) 119.5(5) . 1_555 1_555 yes
C(24) C(25) C(26) 120.3(5) . 1_555 1_555 yes
Cl(16) C(26) C(21) 117.6(4) . 1_555 1_555 yes
Cl(16) C(26) C(25) 121.6(4) . 1_555 1_555 yes
C(21) C(26) C(25) 120.7(5) . 1_555 1_555 yes
O(21) C(33) C(34) 127.7(10) . 1_555 1_555 yes
O(21) C(33) C(38) 112.7(7) . 1_555 1_555 yes
C(34) C(33) C(38) 119.4(9) . 1_555 1_555 yes
C(33) C(34) C(35) 119(1) . 1_555 1_555 yes
C(34) C(35) C(36) 119.5(8) . 1_555 1_555 yes
C(35) C(36) C(37) 121(1) . 1_555 1_555 yes
C(36) C(37) C(38) 119(1) . 1_555 1_555 yes
O(17) C(38) C(33) 115.1(7) . 1_555 1_555 yes
O(17) C(38) C(37) 125.0(9) . 1_555 1_555 yes
C(33) C(38) C(37) 119.9(9) . 1_555 1_555 yes
O(17) C(39) C(40) 107.1(7) . 1_555 1_555 yes
O(18) C(40) C(39) 111.3(8) . 1_555 1_555 yes
O(18) C(41) C(42) 111.0(8) . 1_555 1_555 yes
O(19) C(42) C(41) 113.1(9) . 1_555 1_555 yes
O(19) C(43) C(44) 110.6(7) . 1_555 1_555 yes
O(20) C(44) C(43) 112.0(8) . 1_555 1_555 yes
O(20) C(45) C(46) 109.2(7) . 1_555 1_555 yes
O(21) C(46) C(45) 103.2(7) . 1_555 1_555 yes
O(26) C(47) C(48) 126.2(8) . 1_555 1_555 yes
O(26) C(47) C(52) 114.3(7) . 1_555 1_555 yes
C(48) C(47) C(52) 119.3(8) . 1_555 1_555 yes
C(47) C(48) C(49) 119.6(8) . 1_555 1_555 yes
C(48) C(49) C(50) 120.6(9) . 1_555 1_555 yes
C(49) C(50) C(51) 121.1(9) . 1_555 1_555 yes
C(50) C(51) C(52) 118.8(9) . 1_555 1_555 yes
O(22) C(52) C(47) 114.1(7) . 1_555 1_555 yes
O(22) C(52) C(51) 125.3(8) . 1_555 1_555 yes
C(47) C(52) C(51) 120.6(8) . 1_555 1_555 yes
O(22) C(53) C(54) 107.2(8) . 1_555 1_555 yes
O(23) C(54) C(53) 108.8(8) . 1_555 1_555 yes
O(23) C(55) C(56) 112.0(10) . 1_555 1_555 yes
O(24) C(56) C(55) 111(1) . 1_555 1_555 yes
O(24) C(57) C(58) 109.5(9) . 1_555 1_555 yes
O(25) C(58) C(57) 115(1) . 1_555 1_555 yes
O(25) C(59) C(60) 112.8(9) . 1_555 1_555 yes
O(26) C(60) C(59) 109.8(9) . 1_555 1_555 yes

loop_
_geom_bond_atom_site_label_1
_geom_bond_atom_site_label_2
_geom_bond_distance
_geom_bond_site_symmetry_1
_geom_bond_site_symmetry_2
_geom_bond_publ_flag
Ru(1) Ru(2) 2.5259(6) . . yes
Ru(1) O(1) 2.000(4) . . yes
Ru(1) O(2) 2.023(4) . . yes
Ru(1) O(3) 2.019(4) . . yes
Ru(1) O(4) 1.996(4) . . yes
Ru(1) O(5) 2.017(4) . . yes
Ru(1) O(6) 2.024(4) . . yes
Ru(2) O(5) 2.015(4) . . yes
Ru(2) O(6) 2.019(4) . . yes
Ru(2) O(7) 2.030(4) . . yes
Ru(2) O(8) 1.998(4) . . yes
Ru(2) O(9) 2.034(4) . . yes
Ru(2) O(10) 1.991(4) . . yes
Cl(1) C(2) 1.716(8) . . yes
Cl(2) C(3) 1.735(7) . . yes
Cl(3) C(4) 1.720(7) . . yes
Cl(4) C(5) 1.717(8) . . yes
Cl(5) C(8) 1.734(6) . . yes
Cl(6) C(9) 1.725(6) . . yes
Cl(7) C(10) 1.720(6) . . yes
Cl(8) C(11) 1.729(6) . . yes
Cl(9) C(16) 1.733(6) . . yes
Cl(10) C(17) 1.737(6) . . yes
Cl(11) C(18) 1.728(6) . . yes
Cl(12) C(19) 1.731(6) . . yes
Cl(13) C(23) 1.726(6) . . yes
Cl(14) C(24) 1.732(6) . . yes
Cl(15) C(25) 1.730(6) . . yes
Cl(16) C(26) 1.726(6) . . yes
Na(1) O(2) 2.397(5) . . yes
Na(1) O(6) 2.554(4) . . yes
Na(1) O(7) 2.374(4) . . yes
Na(1) O(11) 2.336(5) . . yes
Na(1) O(12) 2.453(5) . . yes
Na(1) O(13) 2.538(5) . . yes
Na(2) O(3) 2.374(4) . . yes
Na(2) O(5) 2.694(4) . . yes
Na(2) O(9) 2.402(4) . . yes
Na(2) O(14) 2.526(5) . . yes
Na(2) O(15) 2.325(5) . . yes
Na(2) O(16) 2.366(6) . . yes
Na(3) O(17) 2.852(7) . . yes
Na(3) O(18) 2.835(7) . . yes
Na(3) O(19) 2.590(6) . . yes
Na(3) O(20) 2.741(7) . . yes
Na(3) O(21) 2.866(7) . . yes
Na(3) O(22) 2.654(6) . . yes
Na(3) O(23) 2.662(7) . . yes
Na(3) O(24) 2.661(8) . . yes
Na(3) O(25) 2.893(9) . . yes
Na(3) O(26) 2.708(7) . . yes
O(1) C(1) 1.360(7) . . yes
O(2) C(6) 1.334(7) . . yes
O(3) C(7) 1.340(6) . . yes
O(4) C(12) 1.354(7) . . yes
O(5) C(13) 1.434(6) . . yes
O(6) C(14) 1.442(6) . . yes
O(7) C(15) 1.327(6) . . yes
O(8) C(20) 1.345(6) . . yes
O(9) C(21) 1.333(6) . . yes
O(10) C(22) 1.343(6) . . yes
O(11) C(27) 1.384(9) . . yes
O(12) C(28) 1.411(8) . . yes
O(13) C(29) 2.00(3) . . yes
O(14) C(30) 1.400(8) . . yes
O(15) C(31) 1.414(10) . . yes
O(16) C(32) 1.32(1) . . yes
O(17) C(38) 1.336(10) . . yes
O(17) C(39) 1.46(1) . . yes
O(18) C(40) 1.39(1) . . yes
O(18) C(41) 1.46(1) . . yes
O(19) C(42) 1.37(1) . . yes
O(19) C(43) 1.43(1) . . yes
O(20) C(44) 1.40(1) . . yes
O(20) C(45) 1.38(1) . . yes
O(21) C(33) 1.38(1) . . yes
O(21) C(46) 1.408(10) . . yes
O(22) C(52) 1.348(9) . . yes
O(22) C(53) 1.452(9) . . yes
O(23) C(54) 1.44(1) . . yes
O(23) C(55) 1.44(1) . . yes
O(24) C(56) 1.40(1) . . yes
O(24) C(57) 1.46(1) . . yes
O(25) C(58) 1.44(1) . . yes
O(25) C(59) 1.37(1) . . yes
O(26) C(47) 1.382(10) . . yes
O(26) C(60) 1.41(1) . . yes
O(27) C(61) 1.32(1) . . yes
C(1) C(2) 1.395(8) . . yes
C(1) C(6) 1.390(9) . . yes
C(2) C(3) 1.41(1) . . yes
C(3) C(4) 1.38(1) . . yes
C(4) C(5) 1.408(9) . . yes
C(5) C(6) 1.401(8) . . yes
C(7) C(8) 1.384(8) . . yes
C(7) C(12) 1.403(8) . . yes
C(8) C(9) 1.384(8) . . yes
C(9) C(10) 1.394(9) . . yes
C(10) C(11) 1.401(8) . . yes
C(11) C(12) 1.395(7) . . yes
C(15) C(16) 1.396(7) . . yes
C(15) C(20) 1.401(7) . . yes
C(16) C(17) 1.404(8) . . yes
C(17) C(18) 1.378(8) . . yes
C(18) C(19) 1.397(8) . . yes
C(19) C(20) 1.397(7) . . yes
C(21) C(22) 1.419(8) . . yes
C(21) C(26) 1.382(7) . . yes
C(22) C(23) 1.388(8) . . yes
C(23) C(24) 1.402(8) . . yes
C(24) C(25) 1.378(9) . . yes
C(25) C(26) 1.400(8) . . yes
C(33) C(34) 1.38(1) . . yes
C(33) C(38) 1.40(1) . . yes
C(34) C(35) 1.40(1) . . yes
C(35) C(36) 1.38(2) . . yes
C(36) C(37) 1.35(1) . . yes
C(37) C(38) 1.39(1) . . yes
C(39) C(40) 1.46(1) . . yes
C(41) C(42) 1.50(2) . . yes
C(43) C(44) 1.45(1) . . yes
C(45) C(46) 1.50(1) . . yes
C(47) C(48) 1.38(1) . . yes
C(47) C(52) 1.40(1) . . yes
C(48) C(49) 1.39(1) . . yes
C(49) C(50) 1.35(1) . . yes
C(50) C(51) 1.39(1) . . yes
C(51) C(52) 1.37(1) . . yes
C(53) C(54) 1.48(2) . . yes
C(55) C(56) 1.47(2) . . yes
C(57) C(58) 1.43(2) . . yes
C(59) C(60) 1.43(2) . . yes

loop_
_geom_contact_atom_site_label_1
_geom_contact_atom_site_label_2
_geom_contact_distance
_geom_contact_site_symmetry_1
_geom_contact_site_symmetry_2
_geom_contact_publ_flag
Ru(1) Ru(2) 2.5259(6) . . ?
Na(1) O(6) 2.554(4) . . ?
Na(1) O(13) 2.538(5) . . ?
Na(2) O(5) 2.694(4) . . ?
Na(2) O(14) 2.526(5) . . ?
Na(3) O(17) 2.852(7) . . ?
Na(3) O(18) 2.835(7) . . ?
Na(3) O(19) 2.590(6) . . ?
Na(3) O(20) 2.741(7) . . ?
Na(3) O(21) 2.866(7) . . ?
Na(3) O(22) 2.654(6) . . ?
Na(3) O(23) 2.662(7) . . ?
Na(3) O(24) 2.661(8) . . ?
Na(3) O(25) 2.893(9) . . ?
Na(3) O(26) 2.708(7) . . ?
